data_1532165
loop_
_publ_author_name
'Suzuki, T.'

_publ_section_title
;
 The crystal structure of Mn As
;
_journal_name_full 'Tohoku Gakuin Daigaku Kogakubu Kenkyu Hokoku'
_journal_page_first 57
_journal_page_last 61
_journal_volume 13
_journal_year 1978
_chemical_formula_sum 'As Mn'
_chemical_name_systematic 'Mn As'
_space_group_IT_number 62
_symmetry_space_group_name_Hall '-P 2ac 2n'
_symmetry_space_group_name_H-M 'P n m a'
_cell_angle_alpha 90
_cell_angle_beta 90
_cell_angle_gamma 90
_cell_formula_units_Z 4
_cell_length_a 5.7232
_cell_length_b 3.6723
_cell_length_c 6.367
_cell_volume 133.817
_citation_journal_id_ASTM TGDHDK
_cod_data_source_file Suzuki_TGDHDK_1978_374.cif
_cod_data_source_block As1Mn1
_cod_original_cell_volume 133.8172
_cod_original_formula_sum 'As1 Mn1'
_cod_database_code 1532165

loop_
_symmetry_equiv_pos_as_xyz
x,y,z
-x+1/2,-y,z+1/2
x+1/2,-y+1/2,-z+1/2
-x,y+1/2,-z
-x,-y,-z
x-1/2,y,-z-1/2
-x-1/2,y-1/2,z-1/2
x,-y-1/2,z

loop_
_atom_site_label
_atom_site_type_symbol
_atom_site_fract_x
_atom_site_fract_y
_atom_site_fract_z
_atom_site_occupancy
_atom_site_U_iso_or_equiv
As1 As-3 0.2745 0.25 -0.0816 1 0.0
Mn1 Mn+3 -0.0047 0.25 0.2229 1 0.0
